data_2001410
loop_
_publ_author_name
'Yamaguchi, K.'
'Takeda, K.'
'Shimotani, A.'
'Yoshii, E.'

_publ_section_title
;
 Cyclobutane structures fused to a 13-membered ring
;
_journal_issue 9
_journal_name_full 'Acta Crystallographica Section C'
_journal_page_first 1680
_journal_page_last 1683
_journal_paper_doi 10.1107/S0108270193002677
_journal_volume 49
_journal_year 1993
_chemical_formula_moiety 'C20 H26 O4'
_chemical_formula_structural 'C20 H26 O4'
_chemical_formula_sum 'C20 H26 O4'
_chemical_formula_weight 330.42
_chemical_name_systematic
;
(1R^*^,6aR^*^,14aR^*^,14bS^*^,13E)-6a,14c-epoxy-1,14a-dimethyl-
1,2,6,6a,7,8,9,10,11,12-decahydro-14aH-3-oxa
cyclobuta[a]furo[2,3,4-b,c]cyclopentadecene-4,5-dione
;
_symmetry_cell_setting monoclinic
_symmetry_space_group_name_H-M 'A 1 2/a 1'
_atom_type_scat_source IntTabIV
_cell_angle_alpha 90.0
_cell_angle_beta 108.560(10)
_cell_angle_gamma 90.0
_cell_formula_units_Z 8
_cell_length_a 28.875(4)
_cell_length_b 6.820(2)
_cell_length_c 19.572(2)
_cell_measurement_reflns_used 20
_cell_measurement_temperature 297
_cell_measurement_theta_max 30.5
_cell_measurement_theta_min 28.5
_cell_volume 3653.8(13)
_computing_data_collection 'AFD (Rigaku Corporation, 1985)'
_computing_data_reduction 'FASE (Yamaguchi, 1993)'
_computing_molecular_graphics 'ACV (Stardent Computer Inc, 1990)'
_computing_publication_material 'XPACK (Yamaguchi, 1987)'
_computing_structure_refinement 'RCRYSTAN (Rigaku Corporation, 1985)'
_computing_structure_solution 'SAPI85 (Yao, Zheng, Qian, Han, Gu & Fan, 1985)'
_diffrn_measurement_device 'Rigaku AFC-5'
_diffrn_measurement_method '\w/2\q scans'
_diffrn_radiation_type 'Cu K\a~1~'
_diffrn_radiation_wavelength 1.5405
_diffrn_reflns_av_R_equivalents 0.050
_diffrn_reflns_limit_h_max 32
_diffrn_reflns_limit_h_min -32
_diffrn_reflns_limit_k_max 7
_diffrn_reflns_limit_k_min 0
_diffrn_reflns_limit_l_max 22
_diffrn_reflns_limit_l_min 0
_diffrn_reflns_number 3155
_diffrn_reflns_theta_max 60
_diffrn_standards_decay_% <3
_diffrn_standards_interval_count 200
_diffrn_standards_number 3
_exptl_absorpt_coefficient_mu 0.629
_exptl_absorpt_correction_type none
_exptl_crystal_colour clear
_exptl_crystal_density_diffrn 1.201
_exptl_crystal_description needle
_exptl_crystal_F_000 1424
_exptl_crystal_size_max 0.08
_exptl_crystal_size_mid 0.08
_exptl_crystal_size_min 0.40
_refine_diff_density_max 0.112
_refine_diff_density_min -0.109
_refine_ls_extinction_method none
_refine_ls_goodness_of_fit_obs 1.995
_refine_ls_hydrogen_treatment refall
_refine_ls_number_parameters 321
_refine_ls_number_reflns 1643
_refine_ls_R_factor_obs 0.0683
_refine_ls_shift/esd_max 0.36
_refine_ls_structure_factor_coef Fsqd
_refine_ls_weighting_details w=1/[\s^2^(F)+0.005F^2^]
_refine_ls_weighting_scheme calc
_refine_ls_wR_factor_obs 0.0610
_reflns_number_observed 1643
_reflns_number_total 2724
_reflns_observed_criterion F>3\s(F)
_cod_data_source_file as1054.cif
_cod_data_source_block as1054_structure_2_of_2
_cod_depositor_comments
;
The following automatic conversions were performed:

'_refine_ls_weighting_scheme' value 'calc w=1/[\s^2^(F)+0.005F^2^]'
was changed to 'calc'. New tag '_refine_ls_weighting_details' was
created. The value of the new tag was set to
'w=1/[\s^2^(F)+0.005F^2^]'.

Automatic conversion script
Id: cif_fix_values 3143 2015-03-26 13:38:13Z robertas 
;
_cod_original_cell_volume 3653.0(10)
_cod_original_sg_symbol_H-M 'A 2/a'
_cod_database_code 2001410

loop_
_atom_site_label
_atom_site_fract_x
_atom_site_fract_y
_atom_site_fract_z
_atom_site_U_iso_or_equiv
O1 0.38940(10) 0.4916(4) 0.25230(10) 0.0590(10)
C2 0.43340(10) 0.4658(6) 0.3004(2) 0.054(2)
C3 0.47640(10) 0.4680(7) 0.2890(2) 0.059(2)
C4 0.4809(2) 0.5268(8) 0.2202(3) 0.077(2)
C5 0.4318(2) 0.5780(10) 0.1662(3) 0.080(2)
C6 0.3903(2) 0.4615(9) 0.1775(2) 0.066(2)
O7 0.51910(10) 0.5443(6) 0.2073(2) 0.107(2)
C8 0.43820(10) 0.4290(7) 0.3774(2) 0.056(2)
O9 0.49060(10) 0.4094(5) 0.40930(10) 0.0680(10)
C10 0.5135(2) 0.4308(8) 0.3581(3) 0.071(2)
O11 0.55730(10) 0.4176(6) 0.3749(2) 0.0940(10)
C12 0.40650(10) 0.2605(7) 0.3941(2) 0.0530(10)
C13 0.37240(10) 0.4250(8) 0.4061(2) 0.065(2)
C14 0.4133(2) 0.5756(9) 0.4144(3) 0.067(2)
C15 0.4358(2) 0.1523(10) 0.4631(3) 0.078(3)
C16 0.3499(3) 0.4070(15) 0.4671(4) 0.099(3)
C17 0.38520(10) 0.1153(7) 0.3344(2) 0.054(2)
C18 0.33960(10) 0.0577(8) 0.3122(2) 0.064(2)
C19 0.3185(2) -0.0906(9) 0.2543(3) 0.074(2)
C20 0.2716(2) -0.0243(11) 0.1964(4) 0.085(3)
C21 0.2764(2) 0.1716(14) 0.1617(4) 0.108(4)
C22 0.3085(2) 0.1569(13) 0.1143(4) 0.106(4)
C23 0.3159(3) 0.3496(16) 0.0779(5) 0.137(5)
C24 0.3389(2) 0.5186(10) 0.1295(3) 0.077(2)
H5A 0.4310(10) 0.558(7) 0.116(2) 0.050(10)
H5B 0.4270(10) 0.730(8) 0.174(2) 0.07(2)
H6 0.3970(10) 0.308(8) 0.174(2) 0.060(10)
H13 0.3430(10) 0.438(7) 0.357(2) 0.040(10)
H14A 0.4330(10) 0.608(8) 0.466(2) 0.060(10)
H14B 0.4050(10) 0.720(8) 0.391(2) 0.060(10)
H15A 0.4550(10) 0.250(7) 0.506(2) 0.050(10)
H15B 0.4590(10) 0.053(7) 0.451(2) 0.05(2)
H15C 0.4120(10) 0.065(8) 0.481(2) 0.08(2)
H16A 0.328(2) 0.522(9) 0.468(3) 0.11(3)
H16B 0.3790(10) 0.403(9) 0.515(2) 0.08(2)
H16C 0.326(2) 0.299(9) 0.456(3) 0.10(3)
H17 0.4100(10) 0.044(6) 0.308(2) 0.040(10)
H18 0.3150(10) 0.111(7) 0.332(2) 0.040(10)
H19A 0.3440(10) -0.132(7) 0.230(2) 0.050(10)
H19B 0.311(2) -0.225(9) 0.274(3) 0.09(2)
H20A 0.2430(10) -0.002(7) 0.220(2) 0.050(10)
H20B 0.2610(10) -0.133(8) 0.153(3) 0.09(2)
H21A 0.292(2) 0.317(13) 0.194(3) 0.17(3)
H21B 0.2420(10) 0.222(8) 0.133(2) 0.07(2)
H22A 0.289(2) 0.041(10) 0.079(3) 0.13(3)
H22B 0.337(2) 0.095(8) 0.142(3) 0.09(2)
H23A 0.280(2) 0.420(11) 0.051(3) 0.17(3)
H23B 0.346(3) 0.332(14) 0.050(4) 0.22(5)
H24A 0.3050(10) 0.507(6) 0.151(2) 0.030(10)
H24B 0.3410(10) 0.634(7) 0.106(2) 0.040(10)

loop_
_geom_angle_atom_site_label_1
_geom_angle_atom_site_label_2
_geom_angle_atom_site_label_3
_geom_angle
_geom_angle_publ_flag
C2 O1 C6 111.4(4) yes
O1 C2 C3 127.8(5) yes
O1 C2 C8 119.9(4) yes
C3 C2 C8 112.3(4) yes
C2 C3 C4 121.5(4) yes
C2 C3 C10 107.0(5) yes
C4 C3 C10 130.9(5) yes
O7 C4 C3 125.2(5) yes
O7 C4 C5 122.8(6) yes
C3 C4 C5 111.9(5) yes
H5A C5 H5B 109.(4) no
H5A C5 C6 108.(3) no
H5A C5 C4 112.(3) no
H5B C5 C6 109.(3) no
H5B C5 C4 106.(3) no
C6 C5 C4 112.7(5) yes
H6 C6 O1 105.(3) no
H6 C6 C5 110.(3) no
H6 C6 C24 111.(2) no
O1 C6 C5 109.5(4) yes
O1 C6 C24 104.5(5) yes
C5 C6 C24 115.9(5) yes
O9 C8 C2 101.5(4) yes
O9 C8 C14 115.9(3) yes
O9 C8 C12 116.3(3) yes
C2 C8 C14 117.3(4) yes
C2 C8 C12 117.4(3) yes
C14 C8 C12 89.3(4) yes
C10 O9 C8 111.0(3) yes
O11 C10 O9 120.1(5) yes
O11 C10 C3 131.7(6) yes
O9 C10 C3 108.2(4) yes
C17 C12 C15 110.0(4) yes
C17 C12 C13 117.9(3) yes
C17 C12 C8 116.3(4) yes
C15 C12 C13 114.2(5) yes
C15 C12 C8 109.8(4) yes
C13 C12 C8 86.7(4) yes
H13 C13 C14 114.(3) no
H13 C13 C16 107.(3) no
H13 C13 C12 106.(3) no
C14 C13 C16 118.2(5) yes
C14 C13 C12 89.8(4) yes
C16 C13 C12 120.2(5) yes
H14A C14 H14B 102.(4) no
H14A C14 C13 115.(3) no
H14A C14 C8 114.(3) no
H14B C14 C13 121.(3) no
H14B C14 C8 118.(3) no
C13 C14 C8 88.5(4) yes
H15B C15 H15C 104.(5) no
H15B C15 H15A 112.(4) no
H15B C15 C12 110.(3) no
H15C C15 H15A 109.(4) no
H15C C15 C12 109.(3) no
H15A C15 C12 113.(3) no
H16C C16 H16A 101.(6) no
H16C C16 H16B 119.(5) no
H16C C16 C13 109.(4) no
H16A C16 H16B 110.(5) no
H16A C16 C13 112.(4) no
H16B C16 C13 106.(4) no
H17 C17 C18 116.(2) no
H17 C17 C12 119.(2) no
C18 C17 C12 125.1(5) yes
H18 C18 C17 123.(3) no
H18 C18 C19 112.(3) no
C17 C18 C19 125.2(5) yes
H19A C19 H19B 102.(5) no
H19A C19 C18 111.(3) no
H19A C19 C20 109.(2) no
H19B C19 C18 114.(3) no
H19B C19 C20 106.(3) no
C18 C19 C20 114.2(5) yes
H20A C20 H20B 112.(4) no
H20A C20 C21 105.(3) no
H20A C20 C19 110.(2) no
H20B C20 C21 107.(3) no
H20B C20 C19 109.(3) no
C21 C20 C19 113.7(5) yes
H21B C21 H21A 99.(5) no
H21B C21 C22 112.(4) no
H21B C21 C20 109.(3) no
H21A C21 C22 100.(4) no
H21A C21 C20 124.(4) no
C22 C21 C20 112.2(7) yes
H22B C22 H22A 103.(5) no
H22B C22 C21 105.(4) no
H22B C22 C23 116.(4) no
H22A C22 C21 98.(4) no
H22A C22 C23 117.(4) no
C21 C22 C23 115.4(8) yes
H23A C23 H23B 123.(6) no
H23A C23 C24 97.(4) no
H23A C23 C22 110.(4) no
H23B C23 C24 99.(4) no
H23B C23 C22 111.(5) no
C24 C23 C22 115.5(7) yes
H24B C24 H24A 116.(4) no
H24B C24 C6 108.(3) no
H24B C24 C23 113.(3) no
H24A C24 C6 121.(2) no
H24A C24 C23 87.(2) no
C6 C24 C23 110.1(6) yes

loop_
_geom_bond_atom_site_label_1
_geom_bond_atom_site_label_2
_geom_bond_distance
_geom_bond_publ_flag
O1 C2 1.330(5) yes
O1 C6 1.488(6) yes
C2 C3 1.330(8) yes
C2 C8 1.492(7) yes
C3 C4 1.448(9) yes
C3 C10 1.456(7) yes
C4 O7 1.214(8) yes
C4 C5 1.513(8) yes
C5 H5A 0.99(5) no
C5 H5B 1.07(6) no
C5 C6 1.511(10) yes
C6 H6 1.07(6) no
C6 C24 1.534(8) yes
C8 O9 1.446(5) yes
C8 C14 1.540(8) yes
C8 C12 1.567(7) yes
O9 C10 1.374(8) yes
C10 O11 1.204(6) yes
C12 C17 1.506(6) yes
C12 C15 1.536(7) yes
C12 C13 1.559(8) yes
C13 H13 1.06(4) no
C13 C14 1.534(8) yes
C13 C16 1.536(11) yes
C14 H14A 1.01(5) no
C14 H14B 1.08(5) no
C15 H15B 1.02(5) no
C15 H15C 1.05(6) no
C15 H15A 1.08(5) no
C16 H16C 0.98(7) no
C16 H16A 1.01(7) no
C16 H16B 1.04(5) no
C17 H17 1.12(5) no
C17 C18 1.309(7) yes
C18 H18 0.98(5) no
C18 C19 1.497(8) yes
C19 H19A 1.03(6) no
C19 H19B 1.04(6) no
C19 C20 1.533(8) yes
C20 H20A 1.07(6) no
C20 H20B 1.10(6) no
C20 C21 1.525(12) yes
C21 H21B 1.04(5) no
C21 H21A 1.19(9) no
C21 C22 1.508(14) yes
C22 H22B 0.93(6) no
C22 H22A 1.09(6) no
C22 C23 1.541(14) yes
C23 H23A 1.10(7) no
C23 H23B 1.17(10) no
C23 C24 1.537(12) yes
C24 H24B 0.93(5) no
C24 H24A 1.19(5) no
